data_4117008
loop_
_publ_author_name
'Brian L. Edelbach'
'William D. Jones'

_publ_section_title
;
 Mechanism of Carbon-Fluorine Bond Activation by (C5Me5)Rh(PMe3)H2
;
_journal_name_full 'Journal of the American Chemical Society'
_journal_page_first 7734
_journal_page_last 7742
_journal_paper_doi 10.1021/ja970723r
_journal_volume 119
_journal_year 1997
_chemical_formula_sum 'C23 H26 Cl F7 O P Rh'
_chemical_formula_weight 620.77
_chemical_name_systematic
; 
 ? 
;
_space_group_IT_number 14
_symmetry_cell_setting monoclinic
_symmetry_space_group_name_Hall '-P 2ybc'
_symmetry_space_group_name_H-M 'P 1 21/c 1'
_atom_sites_solution_hydrogens geom
_atom_sites_solution_primary direct
_atom_sites_solution_secondary difmap
_audit_creation_method SHELXL
_cell_angle_alpha 90.00
_cell_angle_beta 98.026(7)
_cell_angle_gamma 90.00
_cell_formula_units_Z 4
_cell_length_a 9.7329(10)
_cell_length_b 8.3407(9)
_cell_length_c 31.741(3)
_cell_measurement_reflns_used 5832
_cell_measurement_temperature 293(2)
_cell_volume 2551.5(5)
_computing_cell_refinement 'Siemens XSCANS'
_computing_data_collection 'Siemens XSCANS'
_computing_data_reduction 'Siemens SHELXTL'
_computing_molecular_graphics 'Siemens SHELXTL'
_computing_publication_material 'Siemens SHELXTL'
_computing_structure_refinement 'SHELXL-93 (Sheldrick, 1993)'
_computing_structure_solution 'SHELXS-86 (Sheldrick, 1990)'
_diffrn_ambient_temperature 293(2)
_diffrn_measurement_device 'Siemens SMART'
_diffrn_measurement_method '\w scans'
_diffrn_radiation_monochromator graphite
_diffrn_radiation_source 'normal-focus sealed tube'
_diffrn_radiation_type MoK\a
_diffrn_radiation_wavelength 0.71073
_diffrn_reflns_av_R_equivalents 0.0398
_diffrn_reflns_av_sigmaI/netI 0.0346
_diffrn_reflns_limit_h_max 8
_diffrn_reflns_limit_h_min -11
_diffrn_reflns_limit_k_max 9
_diffrn_reflns_limit_k_min -7
_diffrn_reflns_limit_l_max 37
_diffrn_reflns_limit_l_min -38
_diffrn_reflns_number 9459
_diffrn_reflns_theta_max 22.50
_diffrn_reflns_theta_min 2.11
_diffrn_standards_decay_% 5.9
_diffrn_standards_number 235
_exptl_absorpt_coefficient_mu 0.902
_exptl_absorpt_correction_T_max 0.8271
_exptl_absorpt_correction_T_min 0.6501
_exptl_absorpt_correction_type empirical
_exptl_crystal_colour orange-red
_exptl_crystal_density_diffrn 1.616
_exptl_crystal_F_000 1248
_exptl_crystal_size_max 0.40
_exptl_crystal_size_mid 0.35
_exptl_crystal_size_min 0.10
_refine_diff_density_max 1.376
_refine_diff_density_min -0.663
_refine_diff_density_rms 0.129
_refine_ls_extinction_coef 0.0011(3)
_refine_ls_extinction_expression Fc^*^=kFc[1+0.001xFc^2^\l^3^/sin(2\q)]^-1/4^
_refine_ls_extinction_method SHELXL
_refine_ls_goodness_of_fit_all 1.232
_refine_ls_goodness_of_fit_obs 1.286
_refine_ls_matrix_type full
_refine_ls_number_parameters 468
_refine_ls_number_reflns 3314
_refine_ls_number_restraints 1221
_refine_ls_restrained_S_all 1.058
_refine_ls_restrained_S_obs 1.074
_refine_ls_R_factor_all 0.0813
_refine_ls_R_factor_obs 0.0725
_refine_ls_shift/esd_max -0.079
_refine_ls_shift/esd_mean 0.004
_refine_ls_structure_factor_coef Fsqd
_refine_ls_weighting_details 'w=1/[\s^2^(Fo^2^)+(0.0586P)^2^+26.7825P] where P=(Fo^2^+2Fc^2^)/3'
_refine_ls_weighting_scheme calc
_refine_ls_wR_factor_all 0.1964
_refine_ls_wR_factor_obs 0.1901
_reflns_number_observed 2960
_reflns_number_total 3330
_reflns_observed_criterion >2sigma(I)
_cod_data_source_file ja970723r_3.cif
_cod_data_source_block Cp*Rh(PMe3)(perfluoronaphthyl)Cl
_cod_depositor_comments
;
The following automatic conversions were performed:

'_refine_ls_weighting_scheme' value 'calc
w=1/[\s^2^(Fo^2^)+(0.0586P)^2^+26.7825P] where P=(Fo^2^+2Fc^2^)/3'
was changed to 'calc'. New tag '_refine_ls_weighting_details' was
created. The value of the new tag was set to
'w=1/[\s^2^(Fo^2^)+(0.0586P)^2^+26.7825P] where P=(Fo^2^+2Fc^2^)/3'.

Automatic conversion script
Id: cif_fix_values 3143 2015-03-26 13:38:13Z robertas 
;
_cod_original_cell_volume 2551.4(5)
_cod_database_code 4117008

loop_
_symmetry_equiv_pos_as_xyz
'x, y, z'
'-x, y+1/2, -z+1/2'
'-x, -y, -z'
'x, -y-1/2, z-1/2'

loop_
_atom_site_aniso_label
_atom_site_aniso_U_11
_atom_site_aniso_U_22
_atom_site_aniso_U_33
_atom_site_aniso_U_23
_atom_site_aniso_U_13
_atom_site_aniso_U_12
Rh 0.0482(5) 0.0342(5) 0.0558(5) 0.0031(4) 0.0151(3) 0.0040(3)
C1 0.066(5) 0.031(4) 0.054(4) 0.001(3) 0.011(4) 0.003(4)
C2 0.056(5) 0.047(4) 0.049(5) 0.005(3) 0.017(4) -0.002(4)
C3 0.065(5) 0.033(4) 0.057(5) 0.003(3) 0.021(4) 0.005(4)
C4 0.055(4) 0.037(5) 0.077(6) 0.011(4) 0.023(4) 0.010(3)
C5 0.060(5) 0.035(5) 0.068(5) 0.007(4) -0.001(3) 0.007(4)
C6 0.115(9) 0.055(7) 0.052(5) 0.000(5) 0.021(6) 0.010(7)
C7 0.077(7) 0.055(7) 0.095(8) -0.001(6) 0.031(6) -0.018(5)
C8 0.098(8) 0.046(6) 0.067(6) -0.010(5) 0.033(6) 0.003(5)
C9 0.066(6) 0.073(8) 0.145(11) 0.021(8) 0.053(7) 0.016(6)
C10 0.070(7) 0.058(7) 0.116(9) 0.002(6) -0.018(6) -0.004(5)
P 0.059(2) 0.062(2) 0.070(2) -0.0098(15) -0.0009(13) 0.0096(14)
C11 0.047(6) 0.113(11) 0.126(9) -0.027(8) 0.020(6) -0.001(7)
C12 0.108(10) 0.119(10) 0.105(10) -0.041(9) -0.031(8) -0.003(9)
C13 0.117(11) 0.100(8) 0.079(8) -0.005(6) -0.010(7) 0.056(8)
Cl 0.068(2) 0.0340(13) 0.086(2) -0.0055(12) 0.0122(14) 0.0021(11)
C14 0.054(8) 0.040(8) 0.055(5) 0.005(5) 0.005(6) 0.001(6)
C15 0.061(10) 0.038(9) 0.049(6) 0.002(8) 0.012(7) -0.001(6)
F1 0.074(9) 0.066(9) 0.055(7) 0.002(9) 0.003(8) -0.018(6)
C16 0.051(9) 0.043(10) 0.053(6) 0.009(8) 0.004(8) 0.003(6)
C17 0.058(9) 0.047(10) 0.061(7) 0.002(8) 0.016(7) -0.002(6)
F2 0.062(14) 0.104(25) 0.070(9) 0.000(15) -0.003(11) -0.018(14)
C18 0.072(17) 0.041(15) 0.077(7) 0.021(10) 0.016(9) 0.000(8)
F3 0.102(12) 0.082(12) 0.097(10) 0.014(7) 0.031(8) -0.034(7)
C19 0.068(13) 0.062(13) 0.066(7) 0.017(10) 0.024(9) 0.016(7)
F4 0.097(19) 0.103(16) 0.082(10) 0.038(12) 0.035(11) 0.008(11)
C20 0.059(11) 0.076(12) 0.059(7) 0.013(9) 0.015(8) 0.016(7)
F5 0.101(11) 0.081(10) 0.058(7) 0.014(10) 0.012(10) 0.013(8)
C21 0.063(10) 0.048(11) 0.053(6) 0.009(8) 0.006(7) 0.007(7)
C22 0.062(10) 0.046(10) 0.048(6) -0.008(7) 0.000(6) 0.006(6)
F6 0.074(11) 0.086(22) 0.045(6) -0.018(9) 0.003(7) 0.014(13)
C23 0.063(17) 0.052(17) 0.056(6) -0.002(9) 0.008(9) -0.001(8)
F7 0.079(12) 0.067(11) 0.062(7) -0.010(6) 0.003(6) -0.016(6)
C14' 0.060(9) 0.037(8) 0.052(6) 0.005(5) 0.006(6) -0.001(6)
C15' 0.056(11) 0.034(11) 0.050(6) 0.003(8) 0.008(8) 0.002(7)
F1' 0.068(18) 0.073(20) 0.054(8) -0.014(8) 0.009(7) -0.014(7)
C16' 0.046(10) 0.049(12) 0.051(6) 0.010(8) 0.011(7) 0.019(7)
C17' 0.051(10) 0.065(11) 0.051(6) 0.011(8) 0.010(8) 0.016(7)
F2' 0.082(13) 0.047(12) 0.060(12) -0.013(8) 0.013(9) 0.020(9)
C18' 0.058(14) 0.079(16) 0.051(8) 0.015(13) 0.024(12) 0.035(8)
F3' 0.102(12) 0.154(17) 0.043(7) 0.012(9) 0.021(8) 0.049(10)
C19' 0.060(14) 0.071(15) 0.069(8) 0.026(10) 0.036(9) 0.028(8)
F4' 0.089(20) 0.106(21) 0.102(15) 0.051(17) 0.060(17) 0.032(11)
C20' 0.066(12) 0.063(13) 0.074(7) 0.016(10) 0.031(9) 0.011(8)
F5' 0.104(18) 0.070(20) 0.093(10) 0.004(9) 0.054(9) -0.014(9)
C21' 0.056(11) 0.050(11) 0.056(7) 0.011(9) 0.018(8) 0.008(7)
C22' 0.055(10) 0.043(10) 0.061(6) 0.007(8) 0.016(8) -0.001(7)
F6' 0.106(24) 0.049(18) 0.071(13) -0.015(15) 0.036(14) -0.034(16)
C23' 0.065(16) 0.046(14) 0.052(8) -0.002(14) 0.019(12) -0.009(9)
F7' 0.058(8) 0.071(9) 0.056(7) -0.001(8) 0.016(7) -0.018(7)
O 0.063(4) 0.055(4) 0.057(4) 0.021(3) -0.005(3) 0.035(4)

loop_
_atom_site_label
_atom_site_type_symbol
_atom_site_fract_x
_atom_site_fract_y
_atom_site_fract_z
_atom_site_U_iso_or_equiv
_atom_site_thermal_displace_type
_atom_site_occupancy
_atom_site_calc_flag
_atom_site_refinement_flags
_atom_site_disorder_group
Rh Rh 0.26773(7) 1.09518(9) -0.16787(2) 0.0453(3) Uani 1 d DU .
C1 C 0.2311(10) 1.2229(11) -0.2298(3) 0.050(2) Uani 1 d U .
C2 C 0.2980(10) 1.3260(12) -0.1996(3) 0.050(2) Uani 1 d U .
C3 C 0.2124(10) 1.3468(11) -0.1656(3) 0.051(2) Uani 1 d U .
C4 C 0.0872(10) 1.2578(11) -0.1785(3) 0.055(2) Uani 1 d U .
C5 C 0.0969(10) 1.1787(11) -0.2172(3) 0.055(2) Uani 1 d U .
C6 C 0.2795(13) 1.1650(14) -0.2696(3) 0.073(3) Uani 1 d U .
H6A H 0.2713(88) 1.0503(17) -0.2712(14) 0.122(10) Uiso 1 calc R .
H6B H 0.3747(31) 1.1951(94) -0.2696(13) 0.122(10) Uiso 1 calc R .
H6C H 0.2236(62) 1.2122(85) -0.2938(3) 0.122(10) Uiso 1 calc R .
C7 C 0.4271(12) 1.4229(14) -0.2031(4) 0.074(3) Uani 1 d U .
H7A H 0.4760(51) 1.4423(94) -0.1751(4) 0.122(10) Uiso 1 calc R .
H7B H 0.4015(13) 1.5234(48) -0.2167(26) 0.122(10) Uiso 1 calc R .
H7C H 0.4859(45) 1.3646(50) -0.2196(25) 0.122(10) Uiso 1 calc R .
C8 C 0.2372(13) 1.4631(13) -0.1299(3) 0.068(3) Uani 1 d U .
H8A H 0.3349(15) 1.4697(80) -0.1201(19) 0.122(10) Uiso 1 calc R .
H8B H 0.1895(77) 1.4279(57) -0.1071(12) 0.122(10) Uiso 1 calc R .
H8C H 0.2031(83) 1.5667(27) -0.1395(8) 0.122(10) Uiso 1 calc R .
C9 C -0.0360(12) 1.2600(16) -0.1550(5) 0.091(4) Uani 1 d U .
H9A H -0.0888(53) 1.1635(54) -0.1610(23) 0.122(10) Uiso 1 calc R .
H9B H -0.0930(52) 1.3512(65) -0.1638(22) 0.122(10) Uiso 1 calc R .
H9C H -0.0050(12) 1.2666(112) -0.1249(5) 0.122(10) Uiso 1 calc R .
C10 C -0.0098(13) 1.0730(14) -0.2425(4) 0.084(4) Uani 1 d U .
H10A H -0.0836(48) 1.0514(89) -0.2262(12) 0.122(10) Uiso 1 calc R .
H10B H 0.0328(25) 0.9739(47) -0.2491(25) 0.122(10) Uiso 1 calc R .
H10C H -0.0464(69) 1.1264(48) -0.2685(14) 0.122(10) Uiso 1 calc R .
P P 0.4930(3) 1.0618(4) -0.13703(10) 0.0648(8) Uani 1 d U .
C11 C 0.6058(12) 1.0444(18) -0.1757(5) 0.095(4) Uani 1 d U .
H11A H 0.5646(43) 0.9761(89) -0.1983(15) 0.122(10) Uiso 1 calc R .
H11B H 0.6924(36) 0.9990(101) -0.1629(8) 0.122(10) Uiso 1 calc R .
H11C H 0.6221(74) 1.1486(23) -0.1868(21) 0.122(10) Uiso 1 calc R .
C12 C 0.5775(15) 1.2192(20) -0.1034(5) 0.115(5) Uani 1 d U .
H12A H 0.5859(83) 1.3136(40) -0.1201(7) 0.122(10) Uiso 1 calc R .
H12B H 0.6681(39) 1.1839(45) -0.0910(23) 0.122(10) Uiso 1 calc R .
H12C H 0.5232(50) 1.2433(75) -0.0811(17) 0.122(10) Uiso 1 calc R .
C13 C 0.5311(15) 0.8828(18) -0.1057(4) 0.101(4) Uani 1 d U .
H13A H 0.4924(78) 0.7914(22) -0.1215(12) 0.122(10) Uiso 1 calc R .
H13B H 0.4913(78) 0.8916(48) -0.0797(13) 0.122(10) Uiso 1 calc R .
H13C H 0.6298(15) 0.8701(57) -0.0991(23) 0.122(10) Uiso 1 calc R .
Cl Cl 0.3024(3) 0.8397(3) -0.20083(9) 0.0624(7) Uani 1 d U .
C14 C 0.2061(16) 1.0011(20) -0.1122(4) 0.050(3) Uani 0.536(9) d PDU 1
C15 C 0.0998(15) 0.8923(18) -0.1140(5) 0.049(4) Uani 0.536(9) d PDU 1
F1 F 0.0349(18) 0.8501(23) -0.1536(4) 0.066(4) Uani 0.536(9) d PDU 1
C16 C 0.0439(15) 0.8198(18) -0.0799(4) 0.049(4) Uani 0.536(9) d PDU 1
C17 C -0.0621(16) 0.7052(20) -0.0849(5) 0.054(4) Uani 0.536(9) d PDU 1
F2 F -0.1248(34) 0.6657(48) -0.1251(8) 0.080(10) Uani 0.536(9) d PDU 1
C18 C -0.1175(35) 0.6475(43) -0.0503(5) 0.063(5) Uani 0.536(9) d PDU 1
F3 F -0.2190(17) 0.5352(19) -0.0559(5) 0.092(5) Uani 0.536(9) d PDU 1
C19 C -0.0570(22) 0.6909(29) -0.0096(5) 0.064(4) Uani 0.536(9) d PDU 1
F4 F -0.1094(40) 0.6287(55) 0.0244(7) 0.092(8) Uani 0.536(9) d PDU 1
C20 C 0.0541(19) 0.7958(25) -0.0031(5) 0.064(4) Uani 0.536(9) d PDU 1
F5 F 0.1065(23) 0.8315(26) 0.0378(4) 0.080(4) Uani 0.536(9) d PDU 1
C21 C 0.1041(20) 0.8642(25) -0.0384(4) 0.055(4) Uani 0.536(9) d PDU 1
C22 C 0.2125(16) 0.9733(19) -0.0348(4) 0.052(4) Uani 0.536(9) d PDU 1
F6 F 0.2769(36) 1.0044(43) 0.0055(8) 0.069(9) Uani 0.536(9) d PDU 1
C23 C 0.2554(37) 1.0397(43) -0.0705(5) 0.057(5) Uani 0.536(9) d PDU 1
F7 F 0.3589(16) 1.1503(20) -0.0621(4) 0.070(4) Uani 0.536(9) d PDU 1
C14' C 0.1698(19) 0.9669(22) -0.1240(4) 0.050(3) Uani 0.464(9) d PDU 2
C15' C 0.1966(18) 0.9813(20) -0.0807(5) 0.047(4) Uani 0.464(9) d PDU 2
F1' F 0.2956(22) 1.0893(26) -0.0650(4) 0.065(5) Uani 0.464(9) d PDU 2
C16' C 0.1318(17) 0.9026(20) -0.0494(4) 0.048(4) Uani 0.464(9) d PDU 2
C17' C 0.1672(19) 0.9268(24) -0.0057(4) 0.056(4) Uani 0.464(9) d PDU 2
F2' F 0.2621(43) 1.0398(48) 0.0097(10) 0.063(7) Uani 0.464(9) d PDU 2
C18' C 0.1009(35) 0.8400(46) 0.0228(6) 0.061(5) Uani 0.464(9) d PDU 2
F3' F 0.1327(17) 0.8673(25) 0.0653(4) 0.099(6) Uani 0.464(9) d PDU 2
C19' C -0.0065(23) 0.7374(31) 0.0076(5) 0.064(5) Uani 0.464(9) d PDU 2
F4' F -0.0724(41) 0.6570(56) 0.0365(8) 0.095(9) Uani 0.464(9) d PDU 2
C20' C -0.0465(22) 0.7145(28) -0.0354(5) 0.066(5) Uani 0.464(9) d PDU 2
F5' F -0.1464(27) 0.6025(31) -0.0478(5) 0.085(6) Uani 0.464(9) d PDU 2
C21' C 0.0245(23) 0.7939(29) -0.0648(4) 0.053(4) Uani 0.464(9) d PDU 2
C22' C -0.0092(19) 0.7773(23) -0.1086(4) 0.053(4) Uani 0.464(9) d PDU 2
F6' F -0.1133(39) 0.6734(46) -0.1228(9) 0.073(11) Uani 0.464(9) d PDU 2
C23' C 0.0621(31) 0.8622(41) -0.1359(5) 0.053(6) Uani 0.464(9) d PDU 2
F7' F 0.0107(6) 0.8426(7) -0.1779(2) 0.061(4) Uani 0.464(9) d PDU 2
O O 0.4016(6) 0.6177(7) -0.0189(2) 0.059(2) Uani 1 d RD .
H1O H 0.4787(6) 0.6168(7) -0.0286(2) 0.050 Uiso 1 d RD .
H2O H 0.3590(6) 0.5500(7) -0.0054(2) 0.050 Uiso 1 d RD .

loop_
_atom_type_symbol
_atom_type_description
_atom_type_scat_dispersion_real
_atom_type_scat_dispersion_imag
_atom_type_scat_source
C C 0.0033 0.0016 'International Tables Vol C Tables 4.2.6.8 and 6.1.1.4'
H H 0.0000 0.0000 'International Tables Vol C Tables 4.2.6.8 and 6.1.1.4'
O O 0.0106 0.0060 'International Tables Vol C Tables 4.2.6.8 and 6.1.1.4'
F F 0.0171 0.0103 'International Tables Vol C Tables 4.2.6.8 and 6.1.1.4'
P P 0.1023 0.0942 'International Tables Vol C Tables 4.2.6.8 and 6.1.1.4'
Cl Cl 0.1484 0.1585 'International Tables Vol C Tables 4.2.6.8 and 6.1.1.4'
Rh Rh -1.1178 0.9187 'International Tables Vol C Tables 4.2.6.8 and 6.1.1.4'

loop_
_geom_angle_atom_site_label_1
_geom_angle_atom_site_label_2
_geom_angle_atom_site_label_3
_geom_angle
C14' Rh C3 109.6(6)
C14 Rh C3 103.5(5)
C14' Rh C4 89.4(6)
C14 Rh C4 92.5(6)
C3 Rh C4 38.3(4)
C14' Rh C2 148.4(6)
C14 Rh C2 141.4(5)
C3 Rh C2 39.0(3)
C4 Rh C2 63.2(3)
C14' Rh C1 143.5(5)
C14 Rh C1 153.7(5)
C3 Rh C1 63.6(3)
C4 Rh C1 62.9(4)
C2 Rh C1 36.3(3)
C14' Rh C5 105.2(6)
C14 Rh C5 115.8(5)
C3 Rh C5 63.7(4)
C4 Rh C5 37.0(4)
C2 Rh C5 62.7(4)
C1 Rh C5 38.5(4)
C14' Rh P 98.7(5)
C14 Rh P 87.9(4)
C3 Rh P 109.3(3)
C4 Rh P 146.5(3)
C2 Rh P 96.9(3)
C1 Rh P 117.5(3)
C5 Rh P 156.0(3)
C14' Rh Cl 86.6(5)
C14 Rh Cl 96.2(5)
C3 Rh Cl 156.4(3)
C4 Rh Cl 129.2(3)
C2 Rh Cl 122.3(2)
C1 Rh Cl 93.1(2)
C5 Rh Cl 96.2(3)
P Rh Cl 83.96(10)
C2 C1 C5 108.5(8)
C2 C1 C6 128.0(9)
C5 C1 C6 123.4(9)
C2 C1 Rh 71.5(5)
C5 C1 Rh 71.1(5)
C6 C1 Rh 124.4(7)
C1 C2 C3 108.9(8)
C1 C2 C7 126.8(9)
C3 C2 C7 123.7(9)
C1 C2 Rh 72.2(6)
C3 C2 Rh 68.9(5)
C7 C2 Rh 131.6(8)
C4 C3 C2 106.1(8)
C4 C3 C8 126.5(9)
C2 C3 C8 126.3(9)
C4 C3 Rh 72.3(5)
C2 C3 Rh 72.1(5)
C8 C3 Rh 129.9(7)
C5 C4 C3 109.4(8)
C5 C4 C9 126.6(10)
C3 C4 C9 123.9(10)
C5 C4 Rh 72.3(5)
C3 C4 Rh 69.4(5)
C9 C4 Rh 127.3(8)
C4 C5 C1 107.0(8)
C4 C5 C10 128.0(10)
C1 C5 C10 125.0(10)
C4 C5 Rh 70.7(6)
C1 C5 Rh 70.5(5)
C10 C5 Rh 125.7(7)
C11 P C13 102.4(7)
C11 P C12 101.2(7)
C13 P C12 103.4(7)
C11 P Rh 111.4(5)
C13 P Rh 116.6(5)
C12 P Rh 119.5(5)
C15 C14 C23 110.8(14)
C15 C14 Rh 120.9(10)
C23 C14 Rh 128.2(10)
F1 C15 C14 117.3(12)
F1 C15 C16 114.5(12)
C14 C15 C16 128.2(13)
C17 C16 C15 124.1(13)
C17 C16 C21 119.2(11)
C15 C16 C21 116.6(12)
F2 C17 C18 118.9(19)
F2 C17 C16 119.7(17)
C18 C17 C16 120.8(13)
F3 C18 C17 119.6(15)
F3 C18 C19 120.7(15)
C17 C18 C19 119.2(14)
F4 C19 C20 119.7(16)
F4 C19 C18 118.7(17)
C20 C19 C18 121.5(13)
F5 C20 C19 117.4(12)
F5 C20 C21 123.2(14)
C19 C20 C21 119.3(13)
C22 C21 C20 123.1(13)
C22 C21 C16 117.4(12)
C20 C21 C16 119.5(12)
F6 C22 C23 122.7(19)
F6 C22 C21 116.5(17)
C23 C22 C21 120.7(13)
F7 C23 C22 114.3(13)
F7 C23 C14 119.5(14)
C22 C23 C14 126.1(15)
C15' C14' C23' 111.2(14)
C15' C14' Rh 125.7(10)
C23' C14' Rh 122.9(11)
F1' C15' C14' 116.8(13)
F1' C15' C16' 114.5(13)
C14' C15' C16' 128.7(15)
C17' C16' C15' 124.0(14)
C17' C16' C21' 120.1(12)
C15' C16' C21' 115.9(12)
F2' C17' C18' 118.7(20)
F2' C17' C16' 121.2(19)
C18' C17' C16' 120.0(14)
F3' C18' C19' 120.3(16)
F3' C18' C17' 119.9(15)
C19' C18' C17' 119.5(14)
F4' C19' C20' 120.1(18)
F4' C19' C18' 118.2(19)
C20' C19' C18' 121.6(14)
F5' C20' C19' 118.0(13)
F5' C20' C21' 122.0(14)
C19' C20' C21' 119.7(14)
C22' C21' C20' 123.2(14)
C22' C21' C16' 117.8(12)
C20' C21' C16' 118.9(12)
F6' C22' C23' 122.2(19)
F6' C22' C21' 117.2(17)
C23' C22' C21' 120.6(14)
F7' C23' C14' 120.3(13)
F7' C23' C22' 113.8(13)
C14' C23' C22' 125.7(15)

loop_
_geom_bond_atom_site_label_1
_geom_bond_atom_site_label_2
_geom_bond_distance
Rh C14' 2.088(15)
Rh C14 2.098(14)
Rh C3 2.170(9)
Rh C4 2.208(9)
Rh C2 2.212(9)
Rh C1 2.221(9)
Rh C5 2.229(10)
Rh P 2.290(3)
Rh Cl 2.418(3)
C1 C2 1.381(13)
C1 C5 1.467(14)
C1 C6 1.489(13)
C2 C3 1.463(13)
C2 C7 1.511(14)
C3 C4 1.436(14)
C3 C8 1.486(14)
C4 C5 1.407(14)
C4 C9 1.499(14)
C5 C10 1.507(15)
P C11 1.763(12)
P C13 1.804(14)
P C12 1.815(13)
C14 C15 1.372(14)
C14 C23 1.38(2)
C15 F1 1.370(15)
C15 C16 1.414(14)
C16 C17 1.399(14)
C16 C21 1.414(14)
C17 F2 1.37(2)
C17 C18 1.38(2)
C18 F3 1.35(2)
C18 C19 1.39(2)
C19 F4 1.361(15)
C19 C20 1.384(15)
C20 F5 1.36(2)
C20 C21 1.402(14)
C21 C22 1.386(14)
C22 F6 1.37(2)
C22 C23 1.376(15)
C23 F7 1.36(2)
C14' C15' 1.370(14)
C14' C23' 1.38(2)
C15' F1' 1.36(2)
C15' C16' 1.410(14)
C16' C17' 1.397(14)
C16' C21' 1.417(14)
C17' F2' 1.36(2)
C17' C18' 1.39(2)
C18' F3' 1.36(2)
C18' C19' 1.38(2)
C19' F4' 1.36(2)
C19' C20' 1.381(15)
C20' F5' 1.37(2)
C20' C21' 1.401(15)
C21' C22' 1.390(15)
C22' F6' 1.36(2)
C22' C23' 1.38(2)
C23' F7' 1.37(2)
